data_9002760
loop_
_publ_author_name
'Bonazzi, P.'
'Bindi, L.'

_publ_section_title
;
 Structural properties and heat-induced oxidation-dehydrogenation of
 manganoan ilvaite from perda Niedda mine, Sardinia, Italy
 Sample: PN6-400, Crystal at room temperature, annealed at 400 C for 48 hrs
;
_journal_name_full 'American Mineralogist'
_journal_page_first 845
_journal_page_last 852
_journal_volume 87
_journal_year 2002
_chemical_formula_sum 'Ca0.98 Fe2.28 H Mn0.74 O9 Si2'
_chemical_name_mineral Ilvaite
_space_group_IT_number 62
_symmetry_space_group_name_Hall '-P 2c 2n'
_symmetry_space_group_name_H-M 'P n a m'
_cell_angle_alpha 90
_cell_angle_beta 90
_cell_angle_gamma 90
_cell_length_a 13.015
_cell_length_b 8.868
_cell_length_c 5.842
_cell_formula_units_Z 4
_cell_volume 674.266
_database_code_amcsd 0002849
_exptl_crystal_density_diffrn 4.023
_exptl_crystal_thermal_history 'annealed at 400 C for 48 hrs'
_cod_original_formula_sum 'Ca.98 Mn.74 Fe2.28 Si2 O9 H'
_cod_database_code 9002760

loop_
_space_group_symop_operation_xyz
x,y,z
x,y,1/2-z
-x,-y,1/2+z
1/2-x,1/2+y,1/2+z
1/2+x,1/2-y,1/2-z
1/2+x,1/2-y,z
1/2-x,1/2+y,-z
-x,-y,-z

loop_
_atom_site_label
_atom_site_fract_x
_atom_site_fract_y
_atom_site_fract_z
_atom_site_occupancy
_atom_site_U_iso_or_equiv
CaA 0.81319 0.37053 0.75000 0.98000 0.00840
MnA 0.81319 0.37053 0.75000 0.02000 0.00840
FeM1 0.89034 0.05046 0.00585 1.00000 0.00710
MnM2 0.93914 0.73861 0.25000 0.72000 0.00720
FeM2 0.93914 0.73861 0.25000 0.28000 0.00720
Si1 0.95900 0.36670 0.25000 1.00000 0.00570
Si2 0.67995 0.22664 0.25000 1.00000 0.00590
O1 0.00960 0.02570 0.75000 1.00000 0.01230
O2 0.93670 0.27140 0.01550 1.00000 0.00850
O3 0.77710 0.10800 0.25000 1.00000 0.00860
O4 0.67160 0.32920 0.01860 1.00000 0.00820
O5 0.58460 0.10220 0.25000 1.00000 0.00810
O6 0.60360 0.02110 0.75000 1.00000 0.01210
O7 0.79780 0.11010 0.75000 1.00000 0.00850
H 0.74000 0.07100 0.75000 1.00000 0.01800

loop_
_cod_related_entry_id
_cod_related_entry_database
_cod_related_entry_code
1 AMCSD 0002849
